data_4061183
loop_
_publ_author_name
'Ka\<sn\'a, Blanka'
'Jambor, Roman'
'Dost\'al, Libor'
'R\<u\<zi\<cka, Ale\<s'
'C\'isa\<rov\'a, Ivana'
'Hole\<cek, Jaroslav'

_publ_section_title
;
Quest for Organotin(IV) Cations Containing O,C,O-Chelating Ligands
;
_journal_name_full Organometallics
_journal_paper_doi 10.1021/om049636f
_journal_year 2004
_chemical_formula_moiety 'C22 H23 I O2 Sn'
_chemical_formula_sum 'C22 H23 I O2 Sn'
_chemical_formula_weight 564.99
_space_group_IT_number 56
_symmetry_cell_setting orthorhombic
_symmetry_space_group_name_Hall '-P 2ab 2ac'
_symmetry_space_group_name_H-M 'P c c n'
_cell_angle_alpha 90.00
_cell_angle_beta 90.00
_cell_angle_gamma 90.00
_cell_formula_units_Z 16
_cell_length_a 25.11700(10)
_cell_length_b 25.6710(2)
_cell_length_c 13.0740(2)
_cell_measurement_temperature 150(2)
_cell_volume 8429.83(15)
_diffrn_ambient_temperature 150(2)
_exptl_crystal_density_diffrn 1.781
_cod_database_code 4061183

loop_
_symmetry_equiv_pos_as_xyz
'x, y, z'
'-x+1/2, -y+1/2, z'
'x+1/2, -y, -z+1/2'
'-x, y+1/2, -z+1/2'
'-x, -y, -z'
'x-1/2, y-1/2, -z'
'-x-1/2, y, z-1/2'
'x, -y-1/2, z-1/2'

loop_
_atom_site_label
_atom_site_type_symbol
_atom_site_fract_x
_atom_site_fract_y
_atom_site_fract_z
_atom_site_U_iso_or_equiv
_atom_site_adp_type
_atom_site_occupancy
_atom_site_symmetry_multiplicity
_atom_site_calc_flag
_atom_site_refinement_flags
_atom_site_disorder_assembly
_atom_site_disorder_group
Sn1 Sn 0.601070(8) -0.165013(7) 0.574130(15) 0.01973(5) Uani 1 1 d . . .
I1 I 0.535557(9) -0.181890(9) 0.406197(16) 0.03250(6) Uani 1 1 d . . .
C11 C 0.55168(11) -0.13953(11) 0.6986(2) 0.0218(6) Uani 1 1 d . . .
C12 C 0.56415(12) -0.15703(11) 0.7973(2) 0.0236(6) Uani 1 1 d . . .
C13 C 0.53068(13) -0.14539(13) 0.8793(3) 0.0307(7) Uani 1 1 d . . .
H13 H 0.5389 -0.1577 0.9443 0.037 Uiso 1 1 calc R . .
C14 C 0.48553(14) -0.11579(14) 0.8648(3) 0.0371(8) Uani 1 1 d . . .
H14 H 0.4624 -0.1096 0.9191 0.045 Uiso 1 1 calc R . .
C15 C 0.47481(13) -0.09547(13) 0.7697(3) 0.0349(8) Uani 1 1 d . . .
H15 H 0.4454 -0.0739 0.7610 0.042 Uiso 1 1 calc R . .
C16 C 0.50727(12) -0.10675(12) 0.6860(2) 0.0268(6) Uani 1 1 d . . .
C17 C 0.61409(12) -0.18709(13) 0.8176(2) 0.0270(6) Uani 1 1 d . . .
H17A H 0.6256 -0.1817 0.8876 0.032 Uiso 1 1 calc R . .
H17B H 0.6077 -0.2240 0.8077 0.032 Uiso 1 1 calc R . .
C18 C 0.70335(13) -0.19648(15) 0.7640(3) 0.0340(7) Uani 1 1 d . . .
H18A H 0.7167 -0.1889 0.8312 0.051 Uiso 1 1 calc R . .
H18B H 0.7289 -0.1855 0.7138 0.051 Uiso 1 1 calc R . .
H18C H 0.6974 -0.2333 0.7576 0.051 Uiso 1 1 calc R . .
C19 C 0.49465(14) -0.08167(14) 0.5833(3) 0.0359(8) Uani 1 1 d . . .
H19A H 0.4742 -0.1060 0.5422 0.043 Uiso 1 1 calc R . .
H19B H 0.4728 -0.0510 0.5945 0.043 Uiso 1 1 calc R . .
C110 C 0.56768(17) -0.02394(15) 0.5726(3) 0.0453(9) Uani 1 1 d . . .
H11A H 0.5440 0.0054 0.5745 0.068 Uiso 1 1 calc R . .
H11B H 0.5985 -0.0154 0.5325 0.068 Uiso 1 1 calc R . .
H11C H 0.5785 -0.0326 0.6410 0.068 Uiso 1 1 calc R . .
O11 O 0.65432(8) -0.16932(8) 0.74814(16) 0.0255(4) Uani 1 1 d . . .
O12 O 0.54129(9) -0.06699(9) 0.52835(18) 0.0348(5) Uani 1 1 d . . .
C21 C 0.66497(11) -0.11845(11) 0.5169(2) 0.0231(6) Uani 1 1 d . . .
C22 C 0.67705(13) -0.11848(14) 0.4128(2) 0.0313(7) Uani 1 1 d . . .
H22 H 0.6568 -0.1384 0.3678 0.038 Uiso 1 1 calc R . .
C23 C 0.71919(15) -0.08888(15) 0.3762(3) 0.0414(9) Uani 1 1 d . . .
H23 H 0.7271 -0.0891 0.3067 0.050 Uiso 1 1 calc R . .
C24 C 0.74963(14) -0.05904(13) 0.4427(3) 0.0390(8) Uani 1 1 d . . .
H24 H 0.7781 -0.0396 0.4179 0.047 Uiso 1 1 calc R . .
C25 C 0.73761(13) -0.05833(12) 0.5448(3) 0.0337(7) Uani 1 1 d . . .
H25 H 0.7577 -0.0380 0.5893 0.040 Uiso 1 1 calc R . .
C26 C 0.69527(12) -0.08794(12) 0.5825(2) 0.0273(6) Uani 1 1 d . . .
H26 H 0.6873 -0.0872 0.6520 0.033 Uiso 1 1 calc R . .
C31 C 0.62469(11) -0.24524(11) 0.5850(2) 0.0214(6) Uani 1 1 d . . .
C32 C 0.67406(11) -0.26132(12) 0.5477(2) 0.0239(6) Uani 1 1 d . . .
H32 H 0.6963 -0.2372 0.5161 0.029 Uiso 1 1 calc R . .
C33 C 0.69058(12) -0.31288(12) 0.5570(2) 0.0260(6) Uani 1 1 d . . .
H33 H 0.7236 -0.3230 0.5318 0.031 Uiso 1 1 calc R . .
C34 C 0.65772(13) -0.34903(12) 0.6038(2) 0.0278(6) Uani 1 1 d . . .
H34 H 0.6686 -0.3835 0.6103 0.033 Uiso 1 1 calc R . .
C35 C 0.60855(13) -0.33366(12) 0.6411(3) 0.0302(7) Uani 1 1 d . . .
H35 H 0.5865 -0.3579 0.6727 0.036 Uiso 1 1 calc R . .
C36 C 0.59206(12) -0.28228(12) 0.6314(2) 0.0252(6) Uani 1 1 d . . .
H36 H 0.5588 -0.2724 0.6562 0.030 Uiso 1 1 calc R . .
Sn2 Sn 0.665981(8) 0.105104(7) 0.912155(14) 0.01954(5) Uani 1 1 d . . .
I2 I 0.679999(8) 0.041025(8) 0.742270(16) 0.02940(6) Uani 1 1 d . . .
C41 C 0.63931(11) 0.05311(11) 1.0293(2) 0.0211(6) Uani 1 1 d . . .
C42 C 0.66067(11) 0.05952(11) 1.1270(2) 0.0215(6) Uani 1 1 d . . .
C43 C 0.65138(12) 0.02226(12) 1.2030(2) 0.0268(6) Uani 1 1 d . . .
H43 H 0.6666 0.0261 1.2674 0.032 Uiso 1 1 calc R . .
C44 C 0.61958(13) -0.02024(12) 1.1823(3) 0.0311(7) Uani 1 1 d . . .
H44 H 0.6150 -0.0460 1.2314 0.037 Uiso 1 1 calc R . .
C45 C 0.59444(13) -0.02451(12) 1.0880(3) 0.0294(7) Uani 1 1 d . . .
H45 H 0.5714 -0.0522 1.0759 0.035 Uiso 1 1 calc R . .
C46 C 0.60339(12) 0.01216(11) 1.0115(2) 0.0246(6) Uani 1 1 d . . .
C47 C 0.69118(13) 0.10834(11) 1.1533(2) 0.0256(6) Uani 1 1 d . . .
H47A H 0.6861 0.1170 1.2248 0.031 Uiso 1 1 calc R . .
H47B H 0.7289 0.1030 1.1414 0.031 Uiso 1 1 calc R . .
C48 C 0.69904(14) 0.19761(12) 1.1102(2) 0.0304(7) Uani 1 1 d . . .
H48A H 0.6926 0.2079 1.1797 0.046 Uiso 1 1 calc R . .
H48B H 0.6863 0.2242 1.0648 0.046 Uiso 1 1 calc R . .
H48C H 0.7366 0.1928 1.0998 0.046 Uiso 1 1 calc R . .
C49 C 0.57160(13) 0.00936(13) 0.9141(2) 0.0305(7) Uani 1 1 d . . .
H49A H 0.5919 -0.0083 0.8612 0.037 Uiso 1 1 calc R . .
H49B H 0.5388 -0.0097 0.9253 0.037 Uiso 1 1 calc R . .
C410 C 0.53291(14) 0.06527(16) 0.7888(3) 0.0401(8) Uani 1 1 d . . .
H41A H 0.5564 0.0551 0.7344 0.060 Uiso 1 1 calc R . .
H41B H 0.5215 0.1005 0.7782 0.060 Uiso 1 1 calc R . .
H41C H 0.5025 0.0427 0.7896 0.060 Uiso 1 1 calc R . .
O41 O 0.67173(8) 0.14985(8) 1.08957(15) 0.0228(4) Uani 1 1 d . . .
O42 O 0.56021(9) 0.06157(9) 0.88382(17) 0.0316(5) Uani 1 1 d . . .
C51 C 0.62084(11) 0.16918(11) 0.8559(2) 0.0226(6) Uani 1 1 d . . .
C52 C 0.58699(12) 0.19673(12) 0.9211(2) 0.0272(6) Uani 1 1 d . . .
H52 H 0.5847 0.1876 0.9898 0.033 Uiso 1 1 calc R . .
C53 C 0.55665(13) 0.23782(13) 0.8836(3) 0.0346(8) Uani 1 1 d . . .
H53 H 0.5342 0.2561 0.9274 0.042 Uiso 1 1 calc R . .
C54 C 0.55972(13) 0.25172(13) 0.7813(3) 0.0375(8) Uani 1 1 d . . .
H54 H 0.5394 0.2792 0.7566 0.045 Uiso 1 1 calc R . .
C55 C 0.59307(13) 0.22461(13) 0.7163(3) 0.0347(7) Uani 1 1 d . . .
H55 H 0.5952 0.2339 0.6477 0.042 Uiso 1 1 calc R . .
C56 C 0.62353(13) 0.18339(13) 0.7536(2) 0.0281(6) Uani 1 1 d . . .
H56 H 0.6459 0.1652 0.7095 0.034 Uiso 1 1 calc R . .
C61 C 0.74911(11) 0.12467(11) 0.9215(2) 0.0208(5) Uani 1 1 d . . .
C62 C 0.76611(12) 0.17441(11) 0.8936(2) 0.0232(6) Uani 1 1 d . . .
H62 H 0.7414 0.1984 0.8693 0.028 Uiso 1 1 calc R . .
C63 C 0.81937(12) 0.18869(12) 0.9015(2) 0.0266(6) Uani 1 1 d . . .
H63 H 0.8302 0.2220 0.8826 0.032 Uiso 1 1 calc R . .
C64 C 0.85620(13) 0.15305(13) 0.9375(3) 0.0306(7) Uani 1 1 d . . .
H64 H 0.8918 0.1624 0.9430 0.037 Uiso 1 1 calc R . .
C65 C 0.84021(13) 0.10363(13) 0.9653(3) 0.0343(7) Uani 1 1 d . . .
H65 H 0.8650 0.0798 0.9899 0.041 Uiso 1 1 calc R . .
C66 C 0.78683(12) 0.08933(12) 0.9565(3) 0.0283(6) Uani 1 1 d . . .
H66 H 0.7764 0.0558 0.9742 0.034 Uiso 1 1 calc R . .

loop_
_atom_site_aniso_label
_atom_site_aniso_U_11
_atom_site_aniso_U_22
_atom_site_aniso_U_33
_atom_site_aniso_U_23
_atom_site_aniso_U_13
_atom_site_aniso_U_12
Sn1 0.01943(10) 0.02054(10) 0.01921(10) -0.00028(7) 0.00098(7) 0.00071(7)
I1 0.03226(12) 0.04083(13) 0.02441(11) -0.00146(8) -0.00675(8) -0.00057(9)
C11 0.0207(13) 0.0230(14) 0.0216(14) -0.0014(11) 0.0026(11) -0.0001(11)
C12 0.0226(14) 0.0243(15) 0.0239(15) -0.0031(11) 0.0003(12) -0.0036(11)
C13 0.0360(17) 0.0315(17) 0.0247(15) -0.0029(13) 0.0055(13) -0.0026(13)
C14 0.0381(19) 0.0357(18) 0.0376(19) -0.0066(15) 0.0166(15) 0.0011(15)
C15 0.0253(16) 0.0323(17) 0.047(2) -0.0031(15) 0.0091(15) 0.0058(13)
C16 0.0239(15) 0.0249(15) 0.0317(16) 0.0003(12) 0.0029(12) 0.0020(12)
C17 0.0261(15) 0.0339(17) 0.0210(14) 0.0028(12) 0.0013(12) -0.0009(13)
C18 0.0235(16) 0.049(2) 0.0292(17) -0.0020(14) -0.0046(13) 0.0063(14)
C19 0.0299(17) 0.0381(19) 0.0396(19) 0.0040(15) 0.0001(14) 0.0112(14)
C110 0.052(2) 0.0338(19) 0.050(2) 0.0033(16) -0.0096(18) -0.0022(17)
O11 0.0220(10) 0.0319(11) 0.0227(10) 0.0006(8) 0.0001(8) 0.0030(9)
O12 0.0379(13) 0.0313(12) 0.0352(13) 0.0030(10) -0.0023(10) 0.0017(10)
C21 0.0207(14) 0.0218(14) 0.0267(15) 0.0035(11) 0.0022(11) 0.0024(11)
C22 0.0315(17) 0.0357(18) 0.0266(16) 0.0018(13) 0.0030(13) -0.0014(14)
C23 0.043(2) 0.045(2) 0.0369(19) 0.0107(16) 0.0155(16) 0.0014(16)
C24 0.0315(17) 0.0299(17) 0.056(2) 0.0128(16) 0.0108(16) -0.0028(14)
C25 0.0272(16) 0.0224(15) 0.052(2) 0.0017(14) -0.0018(15) -0.0018(12)
C26 0.0274(15) 0.0221(15) 0.0324(17) 0.0003(12) -0.0011(13) 0.0015(12)
C31 0.0228(14) 0.0204(14) 0.0210(13) -0.0029(10) -0.0024(11) 0.0018(11)
C32 0.0214(14) 0.0264(15) 0.0238(14) -0.0012(11) -0.0002(11) -0.0019(11)
C33 0.0212(14) 0.0318(16) 0.0250(15) -0.0038(12) -0.0011(12) 0.0051(12)
C34 0.0315(16) 0.0225(15) 0.0295(16) 0.0008(12) -0.0017(13) 0.0037(12)
C35 0.0327(17) 0.0247(16) 0.0333(17) 0.0018(13) 0.0043(14) -0.0031(13)
C36 0.0225(14) 0.0264(15) 0.0266(15) -0.0004(12) 0.0024(12) 0.0015(12)
Sn2 0.01940(10) 0.01949(10) 0.01972(10) 0.00093(7) 0.00129(7) -0.00117(7)
I2 0.02884(11) 0.03355(12) 0.02579(11) -0.00526(8) 0.00397(8) -0.00306(8)
C41 0.0222(14) 0.0204(13) 0.0205(14) 0.0020(10) 0.0045(11) 0.0006(11)
C42 0.0198(13) 0.0223(14) 0.0224(14) 0.0014(11) 0.0015(11) 0.0044(11)
C43 0.0271(15) 0.0303(16) 0.0231(15) 0.0039(12) 0.0029(12) 0.0057(12)
C44 0.0373(17) 0.0233(15) 0.0328(17) 0.0087(12) 0.0087(14) 0.0056(13)
C45 0.0327(17) 0.0197(14) 0.0358(18) 0.0014(12) 0.0061(13) -0.0024(12)
C46 0.0248(14) 0.0229(14) 0.0261(15) 0.0020(11) 0.0054(12) -0.0025(11)
C47 0.0302(16) 0.0264(15) 0.0201(14) 0.0012(11) -0.0027(12) 0.0006(12)
C48 0.0414(18) 0.0251(15) 0.0246(15) -0.0057(12) -0.0004(14) -0.0033(13)
C49 0.0285(16) 0.0322(17) 0.0308(17) -0.0015(13) 0.0000(13) -0.0108(13)
C410 0.0270(17) 0.061(2) 0.0324(18) 0.0013(17) -0.0068(14) -0.0051(16)
O41 0.0253(10) 0.0199(10) 0.0231(10) -0.0004(8) -0.0017(8) -0.0004(8)
O42 0.0315(12) 0.0353(12) 0.0279(11) 0.0014(9) -0.0057(9) -0.0028(10)
C51 0.0196(13) 0.0194(14) 0.0288(15) 0.0009(11) -0.0028(11) -0.0008(11)
C52 0.0209(14) 0.0284(16) 0.0322(17) -0.0025(12) -0.0012(12) -0.0029(12)
C53 0.0226(15) 0.0273(17) 0.054(2) -0.0066(15) -0.0047(15) 0.0024(12)
C54 0.0262(16) 0.0263(16) 0.060(2) 0.0050(16) -0.0149(16) 0.0003(13)
C55 0.0326(17) 0.0366(18) 0.0349(18) 0.0125(14) -0.0112(14) -0.0054(14)
C56 0.0254(15) 0.0314(17) 0.0276(16) 0.0029(12) -0.0025(12) -0.0024(12)
C61 0.0191(13) 0.0246(14) 0.0186(13) -0.0027(10) 0.0030(11) -0.0013(11)
C62 0.0262(15) 0.0208(14) 0.0228(14) -0.0007(11) 0.0020(12) 0.0007(11)
C63 0.0275(15) 0.0239(15) 0.0284(16) -0.0015(12) 0.0048(12) -0.0069(12)
C64 0.0211(15) 0.0385(18) 0.0323(17) 0.0017(14) 0.0003(13) -0.0059(13)
C65 0.0245(16) 0.0353(18) 0.043(2) 0.0085(15) -0.0005(14) 0.0053(13)
C66 0.0257(15) 0.0259(15) 0.0333(17) 0.0067(12) 0.0029(13) -0.0025(12)

loop_
_geom_bond_atom_site_label_1
_geom_bond_atom_site_label_2
_geom_bond_distance
_geom_bond_site_symmetry_2
_geom_bond_publ_flag
Sn1 C21 2.136(3) . ?
Sn1 C31 2.148(3) . ?
Sn1 C11 2.148(3) . ?
Sn1 I1 2.7777(3) . ?
C11 C12 1.402(4) . ?
C11 C16 1.407(4) . ?
C12 C13 1.395(4) . ?
C12 C17 1.496(4) . ?
C13 C14 1.378(5) . ?
C13 H13 0.9300 . ?
C14 C15 1.375(5) . ?
C14 H14 0.9300 . ?
C15 C16 1.395(5) . ?
C15 H15 0.9300 . ?
C16 C19 1.523(5) . ?
C17 O11 1.433(4) . ?
C17 H17A 0.9700 . ?
C17 H17B 0.9700 . ?
C18 O11 1.430(4) . ?
C18 H18A 0.9600 . ?
C18 H18B 0.9600 . ?
C18 H18C 0.9600 . ?
C19 O12 1.425(4) . ?
C19 H19A 0.9700 . ?
C19 H19B 0.9700 . ?
C110 O12 1.413(4) . ?
C110 H11A 0.9600 . ?
C110 H11B 0.9600 . ?
C110 H11C 0.9600 . ?
C21 C26 1.389(4) . ?
C21 C22 1.395(4) . ?
C22 C23 1.388(5) . ?
C22 H22 0.9300 . ?
C23 C24 1.388(6) . ?
C23 H23 0.9300 . ?
C24 C25 1.369(5) . ?
C24 H24 0.9300 . ?
C25 C26 1.397(4) . ?
C25 H25 0.9300 . ?
C26 H26 0.9300 . ?
C31 C36 1.395(4) . ?
C31 C32 1.395(4) . ?
C32 C33 1.392(4) . ?
C32 H32 0.9300 . ?
C33 C34 1.385(5) . ?
C33 H33 0.9300 . ?
C34 C35 1.385(5) . ?
C34 H34 0.9300 . ?
C35 C36 1.388(4) . ?
C35 H35 0.9300 . ?
C36 H36 0.9300 . ?
Sn2 C51 2.129(3) . ?
Sn2 C41 2.139(3) . ?
Sn2 C61 2.151(3) . ?
Sn2 I2 2.7862(3) . ?
C41 C42 1.395(4) . ?
C41 C46 1.405(4) . ?
C42 C43 1.398(4) . ?
C42 C47 1.509(4) . ?
C43 C44 1.379(5) . ?
C43 H43 0.9300 . ?
C44 C45 1.389(5) . ?
C44 H44 0.9300 . ?
C45 C46 1.392(4) . ?
C45 H45 0.9300 . ?
C46 C49 1.505(4) . ?
C47 O41 1.438(3) . ?
C47 H47A 0.9700 . ?
C47 H47B 0.9700 . ?
C48 O41 1.430(4) . ?
C48 H48A 0.9600 . ?
C48 H48B 0.9600 . ?
C48 H48C 0.9600 . ?
C49 O42 1.426(4) . ?
C49 H49A 0.9700 . ?
C49 H49B 0.9700 . ?
C410 O42 1.422(4) . ?
C410 H41A 0.9600 . ?
C410 H41B 0.9600 . ?
C410 H41C 0.9600 . ?
C51 C56 1.388(4) . ?
C51 C52 1.396(4) . ?
C52 C53 1.390(5) . ?
C52 H52 0.9300 . ?
C53 C54 1.386(6) . ?
C53 H53 0.9300 . ?
C54 C55 1.382(5) . ?
C54 H54 0.9300 . ?
C55 C56 1.394(5) . ?
C55 H55 0.9300 . ?
C56 H56 0.9300 . ?
C61 C66 1.389(4) . ?
C61 C62 1.395(4) . ?
C62 C63 1.391(4) . ?
C62 H62 0.9300 . ?
C63 C64 1.384(5) . ?
C63 H63 0.9300 . ?
C64 C65 1.379(5) . ?
C64 H64 0.9300 . ?
C65 C66 1.395(4) . ?
C65 H65 0.9300 . ?
C66 H66 0.9300 . ?

loop_
_cod_related_entry_id
_cod_related_entry_database
_cod_related_entry_code
1 ChemSpider 30659601
